data_4306318
loop_
_publ_author_name
'Stefano Stagni'
'Silvia Colella'
'Antonio Palazzi'
'Giovanni Valenti'
'Stefano Zacchini'
'Francesco Paolucci'
'Massimo Marcaccio'
'Rodrigo Q. Albuquerque'
'Luisa De Cola'

_publ_contact_author_address
;Dipartimento di Chimica Fisica e Inorganica
Viale Risorgimento 4
40136 
Bologna
Italy
;
_publ_contact_author_email stefano.stagni@unibo.it
_publ_contact_author_fax '+39 0512093690'
_publ_contact_author_name 'Stefano Stagni'
_publ_contact_author_phone '+39 0516446496'
_publ_section_title
;
Essential Role of the Ancillary Ligand in the Color Tuning of Iridium
Tetrazolate Complexes
;
_journal_name_full 'Inorganic Chemistry'
_journal_page_first 10509
_journal_page_last 10521
_journal_paper_doi 10.1021/ic801157k
_journal_volume 47
_journal_year 2008
_chemical_formula_sum 'C29 H22 Cl2 Ir N7'
_chemical_formula_weight 731.64
_chemical_name_systematic
; 
 ? 
;
_space_group_IT_number 19
_symmetry_cell_setting orthorhombic
_symmetry_space_group_name_Hall 'P 2ac 2ab'
_symmetry_space_group_name_H-M 'P 21 21 21'
_atom_sites_solution_hydrogens geom
_atom_sites_solution_primary direct
_atom_sites_solution_secondary difmap
_audit_creation_method SHELXL-97
_cell_angle_alpha 90.00
_cell_angle_beta 90.00
_cell_angle_gamma 90.00
_cell_formula_units_Z 4
_cell_length_a 9.7337(7)
_cell_length_b 11.8884(9)
_cell_length_c 23.3608(17)
_cell_measurement_temperature 294(2)
_cell_volume 2703.3(3)
_computing_structure_refinement 'SHELXL-97 (Sheldrick, 1997)'
_computing_structure_solution 'SHELXS-97 (Sheldrick, 1990)'
_diffrn_ambient_temperature 294(2)
_diffrn_measured_fraction_theta_full 0.992
_diffrn_measured_fraction_theta_max 0.992
_diffrn_radiation_monochromator graphite
_diffrn_radiation_source 'fine-focus sealed tube'
_diffrn_radiation_type MoK\a
_diffrn_radiation_wavelength 0.71073
_diffrn_reflns_av_R_equivalents 0.0542
_diffrn_reflns_av_sigmaI/netI 0.0580
_diffrn_reflns_limit_h_max 12
_diffrn_reflns_limit_h_min -12
_diffrn_reflns_limit_k_max 15
_diffrn_reflns_limit_k_min -15
_diffrn_reflns_limit_l_max 30
_diffrn_reflns_limit_l_min -30
_diffrn_reflns_number 23576
_diffrn_reflns_theta_full 28.00
_diffrn_reflns_theta_max 28.00
_diffrn_reflns_theta_min 1.74
_exptl_absorpt_coefficient_mu 5.170
_exptl_absorpt_correction_T_max 0.5758
_exptl_absorpt_correction_T_min 0.4098
_exptl_absorpt_correction_type empirical
_exptl_crystal_colour yellow
_exptl_crystal_density_diffrn 1.798
_exptl_crystal_density_method 'not measured'
_exptl_crystal_description needle
_exptl_crystal_F_000 1424
_exptl_crystal_size_max 0.21
_exptl_crystal_size_mid 0.16
_exptl_crystal_size_min 0.12
_refine_diff_density_max 0.770
_refine_diff_density_min -1.499
_refine_diff_density_rms 0.123
_refine_ls_abs_structure_details 'Flack H D (1983), Acta Cryst. A39, 876-881'
_refine_ls_abs_structure_Flack -0.011(9)
_refine_ls_extinction_method none
_refine_ls_goodness_of_fit_ref 1.081
_refine_ls_hydrogen_treatment constr
_refine_ls_matrix_type full
_refine_ls_number_parameters 352
_refine_ls_number_reflns 6391
_refine_ls_number_restraints 0
_refine_ls_restrained_S_all 1.081
_refine_ls_R_factor_all 0.0534
_refine_ls_R_factor_gt 0.0403
_refine_ls_shift/su_max 0.000
_refine_ls_shift/su_mean 0.000
_refine_ls_structure_factor_coef Fsqd
_refine_ls_weighting_details 'calc w=1/[\s^2^(Fo^2^)+(0.0290P)^2^+0.8012P] where P=(Fo^2^+2Fc^2^)/3'
_refine_ls_weighting_scheme calc
_refine_ls_wR_factor_gt 0.0714
_refine_ls_wR_factor_ref 0.0754
_reflns_number_gt 5496
_reflns_number_total 6391
_reflns_threshold_expression >2sigma(I)
_cod_data_source_file ic801157k_si_002_2.cif
_cod_data_source_block IrPyTz
_cod_depositor_comments
;
The following automatic conversions were performed:
'_symmetry_cell_setting' value 'Orthorhombic' changed to 'orthorhombic'
according to '/home/saulius/struct/CIF-dictionaries/cif_core.dic'
dictionary named 'cif_core.dic' version 2.4.1 from 2010-06-29.

Automatic conversion script
Id: cif_fix_enum 1527 2010-12-29 10:47:43Z saulius 
;
_cod_database_code 4306318

loop_
_symmetry_equiv_pos_as_xyz
'x, y, z'
'-x+1/2, -y, z+1/2'
'-x, y+1/2, -z+1/2'
'x+1/2, -y+1/2, -z'

loop_
_atom_site_label
_atom_site_type_symbol
_atom_site_fract_x
_atom_site_fract_y
_atom_site_fract_z
_atom_site_U_iso_or_equiv
_atom_site_adp_type
_atom_site_occupancy
_atom_site_symmetry_multiplicity
_atom_site_calc_flag
_atom_site_refinement_flags
_atom_site_disorder_assembly
_atom_site_disorder_group
Ir1 Ir 0.82043(2) 0.06707(2) 0.135438(10) 0.03114(7) Uani 1 1 d . . .
N1 N 0.7192(5) 0.0496(5) 0.2163(2) 0.0366(14) Uani 1 1 d . . .
N2 N 0.6978(7) 0.1085(5) 0.2638(2) 0.0495(16) Uani 1 1 d . . .
N3 N 0.6244(7) 0.0455(7) 0.2984(3) 0.0566(18) Uani 1 1 d . . .
N4 N 0.5955(6) -0.0545(7) 0.2747(2) 0.0506(17) Uani 1 1 d . . .
C1 C 0.6556(6) -0.0489(6) 0.2236(3) 0.0375(17) Uani 1 1 d . . .
C2 C 0.6634(7) -0.1323(6) 0.1791(3) 0.0387(16) Uani 1 1 d . . .
C3 C 0.5987(8) -0.2362(7) 0.1812(4) 0.053(2) Uani 1 1 d . . .
H3 H 0.5426 -0.2547 0.2120 0.063 Uiso 1 1 calc R . .
C4 C 0.6183(9) -0.3112(7) 0.1375(4) 0.068(2) Uani 1 1 d . . .
H4 H 0.5779 -0.3820 0.1393 0.081 Uiso 1 1 calc R . .
C5 C 0.6966(11) -0.2828(7) 0.0914(4) 0.068(2) Uani 1 1 d . . .
H5 H 0.7092 -0.3324 0.0611 0.082 Uiso 1 1 calc R . .
C6 C 0.7576(9) -0.1757(6) 0.0913(4) 0.055(2) Uani 1 1 d . . .
H6 H 0.8109 -0.1552 0.0600 0.066 Uiso 1 1 calc R . .
N5 N 0.7434(6) -0.1034(4) 0.1330(3) 0.0398(13) Uani 1 1 d . . .
N6 N 0.6462(5) 0.1095(4) 0.0913(2) 0.0360(14) Uani 1 1 d . . .
C7 C 0.5238(7) 0.1318(6) 0.1150(3) 0.0407(17) Uani 1 1 d . . .
H7 H 0.5172 0.1322 0.1547 0.049 Uiso 1 1 calc R . .
C8 C 0.4090(8) 0.1539(7) 0.0839(4) 0.054(2) Uani 1 1 d . . .
H8 H 0.3258 0.1693 0.1019 0.064 Uiso 1 1 calc R . .
C9 C 0.4191(8) 0.1530(7) 0.0243(4) 0.055(2) Uani 1 1 d . . .
H9 H 0.3422 0.1675 0.0018 0.066 Uiso 1 1 calc R . .
C10 C 0.5415(9) 0.1308(7) -0.0003(3) 0.052(2) Uani 1 1 d . . .
H10 H 0.5490 0.1313 -0.0400 0.063 Uiso 1 1 calc R . .
C11 C 0.6573(7) 0.1072(5) 0.0330(3) 0.0345(16) Uani 1 1 d . . .
C12 C 0.7958(6) 0.0832(6) 0.0124(3) 0.0331(16) Uani 1 1 d . . .
C13 C 0.8294(9) 0.0780(6) -0.0456(3) 0.0501(18) Uani 1 1 d . . .
H13 H 0.7617 0.0877 -0.0732 0.060 Uiso 1 1 calc R . .
C14 C 0.9646(8) 0.0584(7) -0.0617(3) 0.0516(19) Uani 1 1 d . . .
H14 H 0.9881 0.0556 -0.1002 0.062 Uiso 1 1 calc R . .
C15 C 1.0630(8) 0.0431(6) -0.0205(3) 0.049(2) Uani 1 1 d . . .
H15 H 1.1538 0.0315 -0.0315 0.059 Uiso 1 1 calc R . .
C16 C 1.0295(7) 0.0446(6) 0.0372(3) 0.0423(18) Uani 1 1 d . . .
H16 H 1.0976 0.0313 0.0643 0.051 Uiso 1 1 calc R . .
C17 C 0.8963(6) 0.0657(7) 0.0551(3) 0.0359(14) Uani 1 1 d . . .
N7 N 1.0041(6) 0.0314(5) 0.1741(2) 0.0401(15) Uani 1 1 d . . .
C18 C 1.0478(8) -0.0721(8) 0.1874(3) 0.055(2) Uani 1 1 d . . .
H18 H 0.9925 -0.1335 0.1786 0.065 Uiso 1 1 calc R . .
C19 C 1.1732(10) -0.0903(9) 0.2140(3) 0.070(3) Uani 1 1 d . . .
H19 H 1.2017 -0.1627 0.2233 0.084 Uiso 1 1 calc R . .
C20 C 1.2526(9) -0.0010(11) 0.2259(4) 0.075(3) Uani 1 1 d . . .
H20 H 1.3371 -0.0113 0.2437 0.089 Uiso 1 1 calc R . .
C21 C 1.2098(8) 0.1043(9) 0.2121(4) 0.072(3) Uani 1 1 d . . .
H21 H 1.2665 0.1652 0.2201 0.087 Uiso 1 1 calc R . .
C22 C 1.0828(7) 0.1233(8) 0.1862(3) 0.052(2) Uani 1 1 d . . .
C23 C 1.0248(8) 0.2301(7) 0.1692(3) 0.0451(19) Uani 1 1 d . . .
C24 C 1.0890(9) 0.3333(9) 0.1775(3) 0.063(3) Uani 1 1 d . . .
H24 H 1.1761 0.3360 0.1938 0.076 Uiso 1 1 calc R . .
C25 C 1.0248(11) 0.4310(9) 0.1617(3) 0.070(3) Uani 1 1 d . . .
H25 H 1.0691 0.4998 0.1663 0.084 Uiso 1 1 calc R . .
C26 C 0.8941(9) 0.4269(7) 0.1392(3) 0.062(2) Uani 1 1 d . . .
H26 H 0.8492 0.4932 0.1294 0.074 Uiso 1 1 calc R . .
C27 C 0.8301(8) 0.3259(5) 0.1310(3) 0.0375(14) Uani 1 1 d . . .
H27 H 0.7424 0.3247 0.1152 0.045 Uiso 1 1 calc R . .
C28 C 0.8933(7) 0.2238(6) 0.1458(3) 0.0391(17) Uani 1 1 d . . .
C29 C 0.2797(13) 0.7215(10) 0.0875(6) 0.124(5) Uani 1 1 d . . .
H29A H 0.2837 0.7203 0.1290 0.149 Uiso 1 1 calc R . .
H29B H 0.3365 0.6605 0.0734 0.149 Uiso 1 1 calc R . .
Cl1 Cl 0.3455(4) 0.8458(3) 0.06372(17) 0.1337(13) Uani 1 1 d . . .
Cl2 Cl 0.1110(4) 0.6988(4) 0.06603(19) 0.1416(14) Uani 1 1 d . . .

loop_
_atom_site_aniso_label
_atom_site_aniso_U_11
_atom_site_aniso_U_22
_atom_site_aniso_U_33
_atom_site_aniso_U_23
_atom_site_aniso_U_13
_atom_site_aniso_U_12
Ir1 0.02918(11) 0.03767(12) 0.02655(11) 0.00094(13) -0.00137(12) -0.00114(13)
N1 0.035(3) 0.050(4) 0.025(3) 0.001(3) -0.001(2) 0.004(3)
N2 0.049(4) 0.066(4) 0.034(3) -0.009(3) 0.001(3) 0.011(3)
N3 0.053(4) 0.077(6) 0.040(4) 0.004(4) 0.010(3) 0.007(4)
N4 0.040(3) 0.070(5) 0.042(3) 0.022(4) 0.004(3) 0.010(4)
C1 0.026(4) 0.050(5) 0.037(4) 0.008(3) -0.001(3) 0.003(3)
C2 0.025(4) 0.052(4) 0.039(4) 0.011(3) -0.004(3) 0.000(3)
C3 0.052(5) 0.054(5) 0.052(5) 0.011(4) -0.001(4) -0.016(4)
C4 0.074(6) 0.052(5) 0.077(6) 0.012(6) -0.003(6) -0.019(4)
C5 0.092(7) 0.042(5) 0.070(6) -0.012(4) -0.002(6) -0.005(5)
C6 0.073(5) 0.043(5) 0.048(5) -0.005(4) 0.009(4) -0.015(4)
N5 0.049(3) 0.039(3) 0.031(3) 0.003(3) -0.004(3) -0.009(2)
N6 0.030(3) 0.040(3) 0.038(3) 0.009(3) -0.006(2) -0.004(2)
C7 0.032(4) 0.045(4) 0.045(4) 0.012(3) -0.001(3) 0.001(3)
C8 0.035(4) 0.062(5) 0.064(6) 0.004(4) -0.008(4) 0.007(4)
C9 0.037(5) 0.061(5) 0.065(6) -0.003(4) -0.020(4) 0.003(4)
C10 0.054(5) 0.059(5) 0.044(5) -0.001(4) -0.015(4) 0.000(4)
C11 0.040(4) 0.030(3) 0.033(3) -0.002(3) -0.006(3) -0.005(3)
C12 0.033(4) 0.034(4) 0.032(3) 0.000(3) 0.001(3) -0.003(3)
C13 0.062(5) 0.051(4) 0.038(4) -0.004(4) -0.003(4) -0.016(5)
C14 0.065(5) 0.051(5) 0.039(4) -0.010(4) 0.011(4) -0.006(5)
C15 0.047(5) 0.050(5) 0.050(4) -0.008(4) 0.009(4) -0.004(4)
C16 0.039(4) 0.050(5) 0.037(4) -0.001(3) 0.004(3) -0.003(4)
C17 0.032(3) 0.039(4) 0.037(3) 0.000(4) 0.000(3) 0.000(4)
N7 0.033(3) 0.059(4) 0.028(3) -0.003(3) 0.001(2) 0.009(3)
C18 0.053(4) 0.073(6) 0.038(4) 0.014(5) 0.000(3) 0.018(5)
C19 0.053(5) 0.110(8) 0.048(4) 0.015(5) -0.005(5) 0.032(6)
C20 0.028(5) 0.145(10) 0.050(6) 0.012(6) -0.006(4) 0.015(6)
C21 0.045(6) 0.114(9) 0.057(5) -0.005(5) -0.018(4) -0.009(5)
C22 0.031(4) 0.103(7) 0.024(4) -0.008(4) 0.002(3) -0.018(4)
C23 0.044(4) 0.061(5) 0.031(4) -0.011(4) 0.008(3) -0.005(4)
C24 0.044(5) 0.099(8) 0.047(5) -0.021(5) 0.006(4) -0.023(5)
C25 0.091(7) 0.064(6) 0.054(5) -0.022(5) 0.023(5) -0.042(6)
C26 0.084(6) 0.048(4) 0.052(4) 0.003(5) 0.018(5) -0.003(5)
C27 0.045(4) 0.032(3) 0.035(3) 0.000(3) -0.001(4) -0.003(3)
C28 0.032(3) 0.057(5) 0.029(4) -0.007(3) 0.008(3) -0.002(3)
C29 0.135(13) 0.095(9) 0.142(11) 0.008(8) -0.040(10) 0.018(8)
Cl1 0.132(3) 0.118(3) 0.152(3) 0.036(2) -0.030(3) 0.009(2)
Cl2 0.117(3) 0.138(3) 0.170(4) 0.027(3) -0.008(3) 0.000(3)

loop_
_atom_type_symbol
_atom_type_description
_atom_type_scat_dispersion_real
_atom_type_scat_dispersion_imag
_atom_type_scat_source
C C 0.0033 0.0016 'International Tables Vol C Tables 4.2.6.8 and 6.1.1.4'
H H 0.0000 0.0000 'International Tables Vol C Tables 4.2.6.8 and 6.1.1.4'
N N 0.0061 0.0033 'International Tables Vol C Tables 4.2.6.8 and 6.1.1.4'
Cl Cl 0.1484 0.1585 'International Tables Vol C Tables 4.2.6.8 and 6.1.1.4'
Ir Ir -1.4442 7.9887 'International Tables Vol C Tables 4.2.6.8 and 6.1.1.4'

loop_
_geom_angle_atom_site_label_1
_geom_angle_atom_site_label_2
_geom_angle_atom_site_label_3
_geom_angle
_geom_angle_site_symmetry_1
_geom_angle_site_symmetry_3
_geom_angle_publ_flag
C28 Ir1 C17 89.5(3) . . ?
C28 Ir1 N7 80.2(3) . . ?
C17 Ir1 N7 95.1(2) . . ?
C28 Ir1 N6 97.2(2) . . ?
C17 Ir1 N6 80.6(2) . . ?
N7 Ir1 N6 175.0(2) . . ?
C28 Ir1 N1 98.4(2) . . ?
C17 Ir1 N1 171.5(3) . . ?
N7 Ir1 N1 89.6(2) . . ?
N6 Ir1 N1 95.0(2) . . ?
C28 Ir1 N5 174.5(3) . . ?
C17 Ir1 N5 95.5(3) . . ?
N7 Ir1 N5 96.9(2) . . ?
N6 Ir1 N5 86.0(2) . . ?
N1 Ir1 N5 76.8(2) . . ?
N2 N1 C1 106.4(5) . . ?
N2 N1 Ir1 139.3(5) . . ?
C1 N1 Ir1 114.2(4) . . ?
N3 N2 N1 107.5(6) . . ?
N2 N3 N4 111.4(6) . . ?
C1 N4 N3 103.6(6) . . ?
N4 C1 N1 111.2(7) . . ?
N4 C1 C2 129.6(7) . . ?
N1 C1 C2 119.2(6) . . ?
N5 C2 C3 120.6(7) . . ?
N5 C2 C1 115.1(6) . . ?
C3 C2 C1 124.3(7) . . ?
C4 C3 C2 119.3(7) . . ?
C4 C3 H3 120.3 . . ?
C2 C3 H3 120.3 . . ?
C5 C4 C3 120.4(8) . . ?
C5 C4 H4 119.8 . . ?
C3 C4 H4 119.8 . . ?
C4 C5 C6 117.6(8) . . ?
C4 C5 H5 121.2 . . ?
C6 C5 H5 121.2 . . ?
N5 C6 C5 123.4(8) . . ?
N5 C6 H6 118.3 . . ?
C5 C6 H6 118.3 . . ?
C6 N5 C2 118.7(6) . . ?
C6 N5 Ir1 126.8(5) . . ?
C2 N5 Ir1 114.3(4) . . ?
C7 N6 C11 119.1(6) . . ?
C7 N6 Ir1 125.2(5) . . ?
C11 N6 Ir1 115.5(4) . . ?
N6 C7 C8 123.3(7) . . ?
N6 C7 H7 118.4 . . ?
C8 C7 H7 118.4 . . ?
C7 C8 C9 118.3(7) . . ?
C7 C8 H8 120.9 . . ?
C9 C8 H8 120.9 . . ?
C10 C9 C8 119.2(7) . . ?
C10 C9 H9 120.4 . . ?
C8 C9 H9 120.4 . . ?
C9 C10 C11 121.0(7) . . ?
C9 C10 H10 119.5 . . ?
C11 C10 H10 119.5 . . ?
N6 C11 C10 119.1(6) . . ?
N6 C11 C12 114.0(6) . . ?
C10 C11 C12 126.9(6) . . ?
C13 C12 C17 121.2(6) . . ?
C13 C12 C11 123.1(6) . . ?
C17 C12 C11 115.8(5) . . ?
C14 C13 C12 119.5(7) . . ?
C14 C13 H13 120.2 . . ?
C12 C13 H13 120.2 . . ?
C15 C14 C13 119.7(6) . . ?
C15 C14 H14 120.2 . . ?
C13 C14 H14 120.2 . . ?
C14 C15 C16 121.1(7) . . ?
C14 C15 H15 119.5 . . ?
C16 C15 H15 119.5 . . ?
C17 C16 C15 121.1(7) . . ?
C17 C16 H16 119.5 . . ?
C15 C16 H16 119.5 . . ?
C16 C17 C12 117.4(6) . . ?
C16 C17 Ir1 128.7(5) . . ?
C12 C17 Ir1 113.8(4) . . ?
C18 N7 C22 120.6(7) . . ?
C18 N7 Ir1 124.8(5) . . ?
C22 N7 Ir1 114.6(5) . . ?
N7 C18 C19 121.8(9) . . ?
N7 C18 H18 119.1 . . ?
C19 C18 H18 119.1 . . ?
C20 C19 C18 118.4(9) . . ?
C20 C19 H19 120.8 . . ?
C18 C19 H19 120.8 . . ?
C19 C20 C21 120.2(8) . . ?
C19 C20 H20 119.9 . . ?
C21 C20 H20 119.9 . . ?
C20 C21 C22 121.6(9) . . ?
C20 C21 H21 119.2 . . ?
C22 C21 H21 119.2 . . ?
N7 C22 C21 117.3(9) . . ?
N7 C22 C23 115.3(6) . . ?
C21 C22 C23 127.5(9) . . ?
C24 C23 C28 121.0(8) . . ?
C24 C23 C22 124.1(8) . . ?
C28 C23 C22 114.8(7) . . ?
C25 C24 C23 120.3(8) . . ?
C25 C24 H24 119.8 . . ?
C23 C24 H24 119.8 . . ?
C24 C25 C26 119.6(8) . . ?
C24 C25 H25 120.2 . . ?
C26 C25 H25 120.2 . . ?
C27 C26 C25 120.4(9) . . ?
C27 C26 H26 119.8 . . ?
C25 C26 H26 119.8 . . ?
C26 C27 C28 121.7(7) . . ?
C26 C27 H27 119.1 . . ?
C28 C27 H27 119.1 . . ?
C23 C28 C27 116.9(7) . . ?
C23 C28 Ir1 114.9(6) . . ?
C27 C28 Ir1 128.1(5) . . ?
Cl1 C29 Cl2 113.3(7) . . ?
Cl1 C29 H29A 108.9 . . ?
Cl2 C29 H29A 108.9 . . ?
Cl1 C29 H29B 108.9 . . ?
Cl2 C29 H29B 108.9 . . ?
H29A C29 H29B 107.7 . . ?

loop_
_geom_bond_atom_site_label_1
_geom_bond_atom_site_label_2
_geom_bond_distance
_geom_bond_site_symmetry_2
_geom_bond_publ_flag
Ir1 C28 2.008(7) . ?
Ir1 C17 2.016(6) . ?
Ir1 N7 2.047(5) . ?
Ir1 N6 2.049(5) . ?
Ir1 N1 2.140(5) . ?
Ir1 N5 2.161(5) . ?
N1 N2 1.328(7) . ?
N1 C1 1.336(9) . ?
N2 N3 1.313(8) . ?
N3 N4 1.341(10) . ?
N4 C1 1.332(8) . ?
C1 C2 1.438(9) . ?
C2 N5 1.371(8) . ?
C2 C3 1.388(10) . ?
C3 C4 1.369(12) . ?
C3 H3 0.9300 . ?
C4 C5 1.361(12) . ?
C4 H4 0.9300 . ?
C5 C6 1.405(10) . ?
C5 H5 0.9300 . ?
C6 N5 1.307(9) . ?
C6 H6 0.9300 . ?
N6 C7 1.340(8) . ?
N6 C11 1.365(8) . ?
C7 C8 1.358(9) . ?
C7 H7 0.9300 . ?
C8 C9 1.397(11) . ?
C8 H8 0.9300 . ?
C9 C10 1.349(11) . ?
C9 H9 0.9300 . ?
C10 C11 1.398(10) . ?
C10 H10 0.9300 . ?
C11 C12 1.460(9) . ?
C12 C13 1.394(9) . ?
C12 C17 1.413(8) . ?
C13 C14 1.388(11) . ?
C13 H13 0.9300 . ?
C14 C15 1.369(10) . ?
C14 H14 0.9300 . ?
C15 C16 1.387(9) . ?
C15 H15 0.9300 . ?
C16 C17 1.386(9) . ?
C16 H16 0.9300 . ?
N7 C18 1.339(10) . ?
N7 C22 1.364(9) . ?
C18 C19 1.387(11) . ?
C18 H18 0.9300 . ?
C19 C20 1.342(14) . ?
C19 H19 0.9300 . ?
C20 C21 1.359(13) . ?
C20 H20 0.9300 . ?
C21 C22 1.395(11) . ?
C21 H21 0.9300 . ?
C22 C23 1.445(11) . ?
C23 C24 1.391(11) . ?
C23 C28 1.393(10) . ?
C24 C25 1.370(13) . ?
C24 H24 0.9300 . ?
C25 C26 1.377(12) . ?
C25 H25 0.9300 . ?
C26 C27 1.366(10) . ?
C26 H26 0.9300 . ?
C27 C28 1.404(9) . ?
C27 H27 0.9300 . ?
C29 Cl1 1.704(12) . ?
C29 Cl2 1.738(12) . ?
C29 H29A 0.9700 . ?
C29 H29B 0.9700 . ?

loop_
_geom_torsion_atom_site_label_1
_geom_torsion_atom_site_label_2
_geom_torsion_atom_site_label_3
_geom_torsion_atom_site_label_4
_geom_torsion
_geom_torsion_site_symmetry_1
_geom_torsion_site_symmetry_2
_geom_torsion_site_symmetry_3
_geom_torsion_site_symmetry_4
_geom_torsion_publ_flag
C28 Ir1 N1 N2 -0.4(7) . . . . ?
C17 Ir1 N1 N2 -156.8(16) . . . . ?
N7 Ir1 N1 N2 79.7(7) . . . . ?
N6 Ir1 N1 N2 -98.4(7) . . . . ?
N5 Ir1 N1 N2 176.9(7) . . . . ?
C28 Ir1 N1 C1 179.2(4) . . . . ?
C17 Ir1 N1 C1 23(2) . . . . ?
N7 Ir1 N1 C1 -100.7(4) . . . . ?
N6 Ir1 N1 C1 81.2(4) . . . . ?
N5 Ir1 N1 C1 -3.5(4) . . . . ?
C1 N1 N2 N3 0.6(7) . . . . ?
Ir1 N1 N2 N3 -179.8(5) . . . . ?
N1 N2 N3 N4 -0.4(8) . . . . ?
N2 N3 N4 C1 0.0(8) . . . . ?
N3 N4 C1 N1 0.4(7) . . . . ?
N3 N4 C1 C2 178.2(7) . . . . ?
N2 N1 C1 N4 -0.6(7) . . . . ?
Ir1 N1 C1 N4 179.7(4) . . . . ?
N2 N1 C1 C2 -178.7(6) . . . . ?
Ir1 N1 C1 C2 1.6(7) . . . . ?
N4 C1 C2 N5 -174.7(6) . . . . ?
N1 C1 C2 N5 3.0(9) . . . . ?
N4 C1 C2 C3 4.1(12) . . . . ?
N1 C1 C2 C3 -178.2(6) . . . . ?
N5 C2 C3 C4 1.7(11) . . . . ?
C1 C2 C3 C4 -177.0(7) . . . . ?
C2 C3 C4 C5 -2.3(13) . . . . ?
C3 C4 C5 C6 1.3(14) . . . . ?
C4 C5 C6 N5 0.4(14) . . . . ?
C5 C6 N5 C2 -0.9(12) . . . . ?
C5 C6 N5 Ir1 -175.6(7) . . . . ?
C3 C2 N5 C6 -0.1(10) . . . . ?
C1 C2 N5 C6 178.7(7) . . . . ?
C3 C2 N5 Ir1 175.2(5) . . . . ?
C1 C2 N5 Ir1 -5.9(7) . . . . ?
C28 Ir1 N5 C6 -150(2) . . . . ?
C17 Ir1 N5 C6 3.8(7) . . . . ?
N7 Ir1 N5 C6 -92.0(7) . . . . ?
N6 Ir1 N5 C6 84.0(7) . . . . ?
N1 Ir1 N5 C6 -180.0(7) . . . . ?
C28 Ir1 N5 C2 35(3) . . . . ?
C17 Ir1 N5 C2 -171.1(5) . . . . ?
N7 Ir1 N5 C2 93.1(5) . . . . ?
N6 Ir1 N5 C2 -91.0(5) . . . . ?
N1 Ir1 N5 C2 5.1(4) . . . . ?
C28 Ir1 N6 C7 -90.6(6) . . . . ?
C17 Ir1 N6 C7 -178.9(6) . . . . ?
N7 Ir1 N6 C7 -149(2) . . . . ?
N1 Ir1 N6 C7 8.5(6) . . . . ?
N5 Ir1 N6 C7 84.9(5) . . . . ?
C28 Ir1 N6 C11 93.7(5) . . . . ?
C17 Ir1 N6 C11 5.4(5) . . . . ?
N7 Ir1 N6 C11 36(3) . . . . ?
N1 Ir1 N6 C11 -167.2(4) . . . . ?
N5 Ir1 N6 C11 -90.8(4) . . . . ?
C11 N6 C7 C8 -0.9(10) . . . . ?
Ir1 N6 C7 C8 -176.4(6) . . . . ?
N6 C7 C8 C9 0.2(12) . . . . ?
C7 C8 C9 C10 -0.3(12) . . . . ?
C8 C9 C10 C11 1.0(12) . . . . ?
C7 N6 C11 C10 1.5(9) . . . . ?
Ir1 N6 C11 C10 177.5(5) . . . . ?
C7 N6 C11 C12 179.4(6) . . . . ?
Ir1 N6 C11 C12 -4.6(7) . . . . ?
C9 C10 C11 N6 -1.6(11) . . . . ?
C9 C10 C11 C12 -179.2(7) . . . . ?
N6 C11 C12 C13 -179.4(6) . . . . ?
C10 C11 C12 C13 -1.7(11) . . . . ?
N6 C11 C12 C17 0.2(9) . . . . ?
C10 C11 C12 C17 177.9(7) . . . . ?
C17 C12 C13 C14 -1.7(11) . . . . ?
C11 C12 C13 C14 177.9(7) . . . . ?
C12 C13 C14 C15 0.7(12) . . . . ?
C13 C14 C15 C16 1.3(12) . . . . ?
C14 C15 C16 C17 -2.4(12) . . . . ?
C15 C16 C17 C12 1.3(11) . . . . ?
C15 C16 C17 Ir1 177.6(6) . . . . ?
C13 C12 C17 C16 0.7(11) . . . . ?
C11 C12 C17 C16 -178.9(7) . . . . ?
C13 C12 C17 Ir1 -176.1(5) . . . . ?
C11 C12 C17 Ir1 4.3(8) . . . . ?
C28 Ir1 C17 C16 81.1(7) . . . . ?
N7 Ir1 C17 C16 1.0(8) . . . . ?
N6 Ir1 C17 C16 178.5(8) . . . . ?
N1 Ir1 C17 C16 -122.2(16) . . . . ?
N5 Ir1 C17 C16 -96.5(7) . . . . ?
C28 Ir1 C17 C12 -102.5(6) . . . . ?
N7 Ir1 C17 C12 177.4(6) . . . . ?
N6 Ir1 C17 C12 -5.1(5) . . . . ?
N1 Ir1 C17 C12 54(2) . . . . ?
N5 Ir1 C17 C12 79.9(6) . . . . ?
C28 Ir1 N7 C18 178.5(6) . . . . ?
C17 Ir1 N7 C18 -93.0(6) . . . . ?
N6 Ir1 N7 C18 -123(3) . . . . ?
N1 Ir1 N7 C18 79.9(6) . . . . ?
N5 Ir1 N7 C18 3.2(6) . . . . ?
C28 Ir1 N7 C22 -1.3(5) . . . . ?
C17 Ir1 N7 C22 87.2(5) . . . . ?
N6 Ir1 N7 C22 57(3) . . . . ?
N1 Ir1 N7 C22 -99.9(5) . . . . ?
N5 Ir1 N7 C22 -176.6(5) . . . . ?
C22 N7 C18 C19 0.3(10) . . . . ?
Ir1 N7 C18 C19 -179.5(5) . . . . ?
N7 C18 C19 C20 -0.7(12) . . . . ?
C18 C19 C20 C21 0.1(14) . . . . ?
C19 C20 C21 C22 0.9(15) . . . . ?
C18 N7 C22 C21 0.7(10) . . . . ?
Ir1 N7 C22 C21 -179.5(5) . . . . ?
C18 N7 C22 C23 179.5(6) . . . . ?
Ir1 N7 C22 C23 -0.7(8) . . . . ?
C20 C21 C22 N7 -1.3(12) . . . . ?
C20 C21 C22 C23 -179.9(8) . . . . ?
N7 C22 C23 C24 -179.7(7) . . . . ?
C21 C22 C23 C24 -1.1(12) . . . . ?
N7 C22 C23 C28 3.5(9) . . . . ?
C21 C22 C23 C28 -177.9(7) . . . . ?
C28 C23 C24 C25 -1.2(11) . . . . ?
C22 C23 C24 C25 -177.9(7) . . . . ?
C23 C24 C25 C26 2.0(12) . . . . ?
C24 C25 C26 C27 -1.8(12) . . . . ?
C25 C26 C27 C28 0.9(11) . . . . ?
C24 C23 C28 C27 0.3(10) . . . . ?
C22 C23 C28 C27 177.3(6) . . . . ?
C24 C23 C28 Ir1 178.5(6) . . . . ?
C22 C23 C28 Ir1 -4.6(8) . . . . ?
C26 C27 C28 C23 -0.2(10) . . . . ?
C26 C27 C28 Ir1 -178.1(5) . . . . ?
C17 Ir1 C28 C23 -92.0(5) . . . . ?
N7 Ir1 C28 C23 3.2(5) . . . . ?
N6 Ir1 C28 C23 -172.5(5) . . . . ?
N1 Ir1 C28 C23 91.4(5) . . . . ?
N5 Ir1 C28 C23 62(3) . . . . ?
C17 Ir1 C28 C27 85.9(6) . . . . ?
N7 Ir1 C28 C27 -178.9(6) . . . . ?
N6 Ir1 C28 C27 5.4(6) . . . . ?
N1 Ir1 C28 C27 -90.7(6) . . . . ?
N5 Ir1 C28 C27 -120(2) . . . . ?
